data_2219976
loop_
_publ_author_name
'Yang, Mei-Jia'
'Men, Jian'
'Ma, Xiao-Yan'
'Yi, Shi-Xu'
'Gao, Guo-Wei'

_publ_section_title
;
 5-(2-Phenylethynyl)isobenzofuran-1,3-dione
;
_journal_coeditor_code RZ2241
_journal_issue 11
_journal_name_full 'Acta Crystallographica Section E'
_journal_page_first o2193
_journal_paper_doi 10.1107/S1600536808028407
_journal_volume 64
_journal_year 2008
_chemical_formula_iupac 'C16 H8 O3'
_chemical_formula_moiety 'C16 H8 O3'
_chemical_formula_sum 'C16 H8 O3'
_chemical_formula_weight 248.22
_chemical_name_common 4-phenylethynylphthalicanhydride
_chemical_name_systematic
;
5-(2-Phenylethynyl)isobenzofuran-1,3-dione
;
_space_group_IT_number 2
_symmetry_cell_setting triclinic
_symmetry_space_group_name_Hall '-P 1'
_symmetry_space_group_name_H-M 'P -1'
_atom_sites_solution_hydrogens geom
_atom_sites_solution_primary direct
_atom_sites_solution_secondary difmap
_cell_angle_alpha 89.06(2)
_cell_angle_beta 79.31(3)
_cell_angle_gamma 81.04(2)
_cell_formula_units_Z 2
_cell_length_a 6.998(3)
_cell_length_b 7.518(3)
_cell_length_c 11.683(4)
_cell_measurement_reflns_used 25
_cell_measurement_temperature 294(2)
_cell_measurement_theta_max 11.75
_cell_measurement_theta_min 4.51
_cell_volume 596.6(4)
_computing_cell_refinement 'DIFRAC (Gabe & White, 1993)'
_computing_data_collection 'DIFRAC (Gabe & White, 1993)'
_computing_data_reduction 'NRCVAX (Gabe <i>et al.</i>,  1989)'
_computing_molecular_graphics 'ORTEP-3 for Windows (Farrugia, 1997)'
_computing_publication_material 'SHELXL97 (Sheldrick, 2008)'
_computing_structure_refinement 'SHELXL97 (Sheldrick, 2008)'
_computing_structure_solution 'SHELXS97 (Sheldrick, 2008)'
_diffrn_ambient_temperature 294(2)
_diffrn_measured_fraction_theta_full 0.987
_diffrn_measured_fraction_theta_max 0.987
_diffrn_measurement_device_type 'Enraf--Nonius CAD4'
_diffrn_measurement_method \w/2\q
_diffrn_radiation_monochromator graphite
_diffrn_radiation_source 'fine-focus sealed tube'
_diffrn_radiation_type MoK\a
_diffrn_radiation_wavelength 0.71073
_diffrn_reflns_av_R_equivalents 0.0069
_diffrn_reflns_av_sigmaI/netI 0.0843
_diffrn_reflns_limit_h_max 8
_diffrn_reflns_limit_h_min -8
_diffrn_reflns_limit_k_max 9
_diffrn_reflns_limit_k_min -3
_diffrn_reflns_limit_l_max 14
_diffrn_reflns_limit_l_min -14
_diffrn_reflns_number 2227
_diffrn_reflns_theta_full 25.52
_diffrn_reflns_theta_max 25.52
_diffrn_reflns_theta_min 2.74
_diffrn_standards_decay_% 1.804
_diffrn_standards_interval_count 100
_diffrn_standards_number 3
_exptl_absorpt_coefficient_mu 0.096
_exptl_absorpt_correction_type none
_exptl_crystal_colour colourless
_exptl_crystal_density_diffrn 1.382
_exptl_crystal_density_method 'not measured'
_exptl_crystal_description block
_exptl_crystal_F_000 256
_exptl_crystal_size_max 0.50
_exptl_crystal_size_mid 0.40
_exptl_crystal_size_min 0.22
_refine_diff_density_max 0.215
_refine_diff_density_min -0.207
_refine_ls_extinction_coef 0.014(4)
_refine_ls_extinction_expression Fc^*^=kFc[1+0.001xFc^2^\l^3^/sin(2\q)]^-1/4^'
_refine_ls_extinction_method 'SHELXL97 (Sheldrick, 1997)'
_refine_ls_goodness_of_fit_ref 1.092
_refine_ls_hydrogen_treatment constr
_refine_ls_matrix_type full
_refine_ls_number_parameters 173
_refine_ls_number_reflns 2198
_refine_ls_number_restraints 0
_refine_ls_restrained_S_all 1.092
_refine_ls_R_factor_all 0.1695
_refine_ls_R_factor_gt 0.0644
_refine_ls_shift/su_max 0.000
_refine_ls_shift/su_mean 0.000
_refine_ls_structure_factor_coef Fsqd
_refine_ls_weighting_details 'calc w = 1/[\s^2^(Fo^2^)+(0.0535P)^2^] where P=(Fo^2^+2Fc^2^)/3'
_refine_ls_weighting_scheme calc
_refine_ls_wR_factor_gt 0.1354
_refine_ls_wR_factor_ref 0.1576
_reflns_number_gt 1105
_reflns_number_total 2198
_reflns_threshold_expression >2\s(I)
_cod_data_source_file rz2241.cif
_cod_data_source_block I
_cod_database_code 2219976
_cod_database_fobs_code 2219976

loop_
_symmetry_equiv_pos_as_xyz
'x, y, z'
'-x, -y, -z'

loop_
_atom_site_type_symbol
_atom_site_label
_atom_site_fract_x
_atom_site_fract_y
_atom_site_fract_z
_atom_site_U_iso_or_equiv
_atom_site_adp_type
_atom_site_calc_flag
_atom_site_refinement_flags
_atom_site_occupancy
O O1 0.5201(3) 0.1623(3) 0.3262(2) 0.0689(8) Uani d . 1
O O2 0.3130(4) 0.3047(4) 0.4814(2) 0.0912(10) Uani d . 1
O O3 0.6535(3) 0.0590(3) 0.1454(2) 0.0814(9) Uani d . 1
C C1 0.3406(5) 0.2634(5) 0.3814(4) 0.0655(11) Uani d . 1
C C2 0.5145(5) 0.1372(5) 0.2089(4) 0.0621(10) Uani d . 1
C C3 0.2138(5) 0.2980(4) 0.2931(3) 0.0484(9) Uani d . 1
C C4 0.3202(4) 0.2205(4) 0.1897(3) 0.0489(9) Uani d . 1
C C5 0.2391(5) 0.2304(4) 0.0913(3) 0.0604(10) Uani d . 1
H H5 0.3096 0.1777 0.0216 0.072 Uiso calc R 1
C C6 0.0505(5) 0.3205(4) 0.0986(3) 0.0570(10) Uani d . 1
H H6 -0.0073 0.3273 0.0329 0.068 Uiso calc R 1
C C7 -0.0562(4) 0.4021(4) 0.2025(3) 0.0505(9) Uani d . 1
C C8 0.0267(5) 0.3885(4) 0.3023(3) 0.0521(9) Uani d . 1
H H8 -0.0430 0.4392 0.3728 0.062 Uiso calc R 1
C C9 -0.2470(5) 0.5020(4) 0.2070(3) 0.0607(10) Uani d . 1
C C10 -0.4084(5) 0.5899(4) 0.2170(3) 0.0603(10) Uani d . 1
C C11 -0.6025(4) 0.6902(4) 0.2426(3) 0.0534(9) Uani d . 1
C C12 -0.7133(5) 0.7369(4) 0.1575(3) 0.0594(10) Uani d . 1
H H12 -0.6615 0.7056 0.0801 0.071 Uiso calc R 1
C C13 -0.9015(5) 0.8304(5) 0.1881(4) 0.0667(11) Uani d . 1
H H13 -0.9752 0.8638 0.1305 0.080 Uiso calc R 1
C C14 -0.9807(5) 0.8744(5) 0.3007(4) 0.0697(11) Uani d . 1
H H14 -1.1088 0.9354 0.3204 0.084 Uiso calc R 1
C C15 -0.8719(5) 0.8288(5) 0.3852(3) 0.0726(11) Uani d . 1
H H15 -0.9272 0.8589 0.4624 0.087 Uiso calc R 1
C C16 -0.6828(5) 0.7396(4) 0.3586(3) 0.0647(11) Uani d . 1
H H16 -0.6088 0.7123 0.4167 0.078 Uiso calc R 1

loop_
_atom_site_aniso_label
_atom_site_aniso_U_11
_atom_site_aniso_U_22
_atom_site_aniso_U_33
_atom_site_aniso_U_12
_atom_site_aniso_U_13
_atom_site_aniso_U_23
O1 0.0505(16) 0.0776(17) 0.076(2) 0.0049(13) -0.0171(14) 0.0015(15)
O2 0.081(2) 0.137(3) 0.0513(18) 0.0076(17) -0.0214(16) -0.0083(17)
O3 0.0510(16) 0.0859(19) 0.095(2) 0.0177(14) -0.0024(15) -0.0271(16)
C1 0.054(2) 0.075(3) 0.065(3) 0.000(2) -0.011(2) 0.001(2)
C2 0.056(3) 0.058(2) 0.070(3) -0.0026(19) -0.010(2) -0.004(2)
C3 0.046(2) 0.049(2) 0.049(2) -0.0002(16) -0.0090(18) -0.0020(17)
C4 0.0405(19) 0.047(2) 0.056(2) 0.0001(15) -0.0068(18) -0.0085(17)
C5 0.057(2) 0.061(2) 0.058(2) 0.0036(18) -0.007(2) -0.0159(19)
C6 0.053(2) 0.064(2) 0.051(2) 0.0041(18) -0.0135(18) -0.0154(18)
C7 0.041(2) 0.050(2) 0.057(2) 0.0056(16) -0.0105(18) -0.0051(17)
C8 0.044(2) 0.058(2) 0.048(2) 0.0031(17) -0.0006(18) -0.0095(17)
C9 0.054(2) 0.059(2) 0.068(3) -0.004(2) -0.013(2) -0.0032(19)
C10 0.061(2) 0.058(2) 0.064(3) -0.006(2) -0.019(2) -0.0029(19)
C11 0.036(2) 0.0445(19) 0.076(3) 0.0035(16) -0.009(2) -0.0023(18)
C12 0.058(2) 0.058(2) 0.061(2) -0.0038(18) -0.012(2) -0.0039(18)
C13 0.057(2) 0.063(2) 0.085(3) -0.005(2) -0.028(2) -0.003(2)
C14 0.055(2) 0.063(2) 0.083(3) 0.0072(19) -0.006(2) -0.014(2)
C15 0.074(3) 0.070(3) 0.066(3) 0.011(2) -0.009(2) -0.016(2)
C16 0.061(2) 0.067(3) 0.065(3) 0.004(2) -0.020(2) -0.008(2)

loop_
_atom_type_symbol
_atom_type_description
_atom_type_scat_dispersion_real
_atom_type_scat_dispersion_imag
_atom_type_scat_source
C C 0.0033 0.0016 'International Tables Vol C Tables 4.2.6.8 and 6.1.1.4'
H H 0.0000 0.0000 'International Tables Vol C Tables 4.2.6.8 and 6.1.1.4'
O O 0.0106 0.0060 'International Tables Vol C Tables 4.2.6.8 and 6.1.1.4'

loop_
_geom_angle_atom_site_label_1
_geom_angle_atom_site_label_2
_geom_angle_atom_site_label_3
_geom_angle
C2 O1 C1 109.3(3)
O2 C1 O1 121.4(4)
O2 C1 C3 131.4(4)
O1 C1 C3 107.2(3)
O3 C2 O1 120.3(3)
O3 C2 C4 132.2(4)
O1 C2 C4 107.5(3)
C8 C3 C4 122.4(3)
C8 C3 C1 130.3(3)
C4 C3 C1 107.3(3)
C5 C4 C3 120.6(3)
C5 C4 C2 130.8(3)
C3 C4 C2 108.7(3)
C4 C5 C6 118.1(3)
C4 C5 H5 121.0
C6 C5 H5 121.0
C5 C6 C7 121.6(3)
C5 C6 H6 119.2
C7 C6 H6 119.2
C8 C7 C6 119.8(3)
C8 C7 C9 119.4(3)
C6 C7 C9 120.8(3)
C3 C8 C7 117.6(3)
C3 C8 H8 121.2
C7 C8 H8 121.2
C10 C9 C7 176.3(4)
C9 C10 C11 173.6(4)
C12 C11 C16 119.3(3)
C12 C11 C10 122.3(3)
C16 C11 C10 118.3(3)
C11 C12 C13 119.6(3)
C11 C12 H12 120.2
C13 C12 H12 120.2
C14 C13 C12 121.0(4)
C14 C13 H13 119.5
C12 C13 H13 119.5
C13 C14 C15 119.7(4)
C13 C14 H14 120.2
C15 C14 H14 120.2
C14 C15 C16 121.3(4)
C14 C15 H15 119.3
C16 C15 H15 119.3
C15 C16 C11 119.0(3)
C15 C16 H16 120.5
C11 C16 H16 120.5

loop_
_geom_bond_atom_site_label_1
_geom_bond_atom_site_label_2
_geom_bond_distance
O1 C2 1.395(4)
O1 C1 1.411(4)
O2 C1 1.186(4)
O3 C2 1.187(4)
C1 C3 1.476(5)
C2 C4 1.461(4)
C3 C8 1.365(4)
C3 C4 1.381(4)
C4 C5 1.369(4)
C5 C6 1.375(4)
C5 H5 0.9300
C6 C7 1.397(4)
C6 H6 0.9300
C7 C8 1.391(4)
C7 C9 1.418(4)
C8 H8 0.9300
C9 C10 1.203(4)
C10 C11 1.429(4)
C11 C12 1.379(5)
C11 C16 1.399(4)
C12 C13 1.379(4)
C12 H12 0.9300
C13 C14 1.354(4)
C13 H13 0.9300
C14 C15 1.363(5)
C14 H14 0.9300
C15 C16 1.370(4)
C15 H15 0.9300
C16 H16 0.9300

loop_
_geom_hbond_atom_site_label_D
_geom_hbond_atom_site_label_H
_geom_hbond_atom_site_label_A
_geom_hbond_site_symmetry_A
_geom_hbond_distance_DH
_geom_hbond_distance_HA
_geom_hbond_distance_DA
_geom_hbond_angle_DHA
C16 H16 O2 2_566 0.93 2.56 3.436(5) 157.7

loop_
_geom_torsion_atom_site_label_1
_geom_torsion_atom_site_label_2
_geom_torsion_atom_site_label_3
_geom_torsion_atom_site_label_4
_geom_torsion
C2 O1 C1 O2 -178.4(4)
C2 O1 C1 C3 1.8(4)
C1 O1 C2 O3 178.1(3)
C1 O1 C2 C4 -2.1(4)
O2 C1 C3 C8 0.0(7)
O1 C1 C3 C8 179.7(3)
O2 C1 C3 C4 179.5(4)
O1 C1 C3 C4 -0.8(4)
C8 C3 C4 C5 -0.7(5)
C1 C3 C4 C5 179.7(3)
C8 C3 C4 C2 179.1(3)
C1 C3 C4 C2 -0.4(4)
O3 C2 C4 C5 1.1(7)
O1 C2 C4 C5 -178.6(3)
O3 C2 C4 C3 -178.7(4)
O1 C2 C4 C3 1.5(4)
C3 C4 C5 C6 0.5(5)
C2 C4 C5 C6 -179.3(3)
C4 C5 C6 C7 0.7(5)
C5 C6 C7 C8 -1.8(5)
C5 C6 C7 C9 176.9(3)
C4 C3 C8 C7 -0.4(5)
C1 C3 C8 C7 179.1(3)
C6 C7 C8 C3 1.6(5)
C9 C7 C8 C3 -177.2(3)
C16 C11 C12 C13 -0.4(5)
C10 C11 C12 C13 178.6(3)
C11 C12 C13 C14 -1.2(5)
C12 C13 C14 C15 1.3(6)
C13 C14 C15 C16 0.3(6)
C14 C15 C16 C11 -1.8(6)
C12 C11 C16 C15 1.9(5)
C10 C11 C16 C15 -177.2(3)

loop_
_cod_related_entry_id
_cod_related_entry_database
_cod_related_entry_code
1 ChemSpider 9229150
